data_7045825
loop_
_publ_author_name
'Riedl, Christoph A.'
'Hejl, Michaela'
'Klose, Matthias H. M.'
'Roller, Alexander'
'Jakupec, Michael A.'
'Kandioller, Wolfgang'
'Keppler, Bernhard K.'

_publ_section_title
;
 N- and S-donor leaving groups in triazole-based ruthena(ii)cycles: potent
 anticancer activity, selective activation, and mode of action studies.
;
_journal_issue 13
_journal_name_full 'Dalton transactions (Cambridge, England : 2003)'
_journal_page_first 4625
_journal_page_last 4638
_journal_paper_doi 10.1039/c8dt00449h
_journal_volume 47
_journal_year 2018
_chemical_formula_moiety '2(C32 H32 N5 Ru), H2 O, 2(N O3)'
_chemical_formula_sum 'C64 H66 N12 O7 Ru2'
_chemical_formula_weight 1317.42
_chemical_name_systematic
'[((2-\kN)-1H-Indazole)(1-benzyl-4-(2'-\kC)-phenyl-1,2,3-(3-\kN)-triazolato)(\h6-p-cymene)ruthenium(II)] nitrate'
_space_group_crystal_system monoclinic
_space_group_IT_number 14
_space_group_name_Hall '-P 2ybc'
_space_group_name_H-M_alt 'P 1 21/c 1'
_symmetry_space_group_name_Hall '-P 2ybc'
_symmetry_space_group_name_H-M 'P 1 21/c 1'
_atom_sites_solution_hydrogens mixed
_atom_sites_solution_primary direct
_audit_creation_date 2017-09-13
_audit_creation_method
;
Olex2 1.2
(compiled 2017.08.10 svn.r3458 for OlexSys, GUI svn.r5381)
;
_audit_update_record
;
2017-09-20 deposited with the CCDC.
2018-02-27 downloaded from the CCDC.
;
_cell_angle_alpha 90
_cell_angle_beta 90.648(4)
_cell_angle_gamma 90
_cell_formula_units_Z 4
_cell_length_a 10.6875(11)
_cell_length_b 22.259(2)
_cell_length_c 25.861(3)
_cell_measurement_reflns_used 9008
_cell_measurement_temperature 100.0
_cell_measurement_theta_max 27.573
_cell_measurement_theta_min 2.459
_cell_volume 6151.8(11)
_computing_cell_refinement 'SAINT v7.68A (Bruker, 2009)'
_computing_data_collection 'APEX 2'
_computing_data_reduction 'SAINT v7.68A (Bruker, 2009)'
_computing_molecular_graphics 'Olex2 (Dolomanov et al., 2009)'
_computing_publication_material 'Olex2 (Dolomanov et al., 2009)'
_computing_structure_refinement 'XL (Sheldrick, 2008)'
_computing_structure_solution 'XS (Sheldrick, 2008)'
_diffrn_ambient_temperature 100.0
_diffrn_measured_fraction_theta_full 0.995
_diffrn_measured_fraction_theta_max 0.995
_diffrn_measurement_device_type 'Bruker APEX-II CCD'
_diffrn_measurement_method '\f and \w scans'
_diffrn_radiation_monochromator graphite
_diffrn_radiation_probe x-ray
_diffrn_radiation_type MoK\a
_diffrn_radiation_wavelength 0.71073
_diffrn_reflns_av_R_equivalents 0.0965
_diffrn_reflns_av_unetI/netI 0.0403
_diffrn_reflns_Laue_measured_fraction_full 0.995
_diffrn_reflns_Laue_measured_fraction_max 0.995
_diffrn_reflns_limit_h_max 12
_diffrn_reflns_limit_h_min -12
_diffrn_reflns_limit_k_max 26
_diffrn_reflns_limit_k_min -25
_diffrn_reflns_limit_l_max 31
_diffrn_reflns_limit_l_min -31
_diffrn_reflns_number 166872
_diffrn_reflns_point_group_measured_fraction_full 0.995
_diffrn_reflns_point_group_measured_fraction_max 0.995
_diffrn_reflns_theta_full 25.242
_diffrn_reflns_theta_max 25.350
_diffrn_reflns_theta_min 1.821
_diffrn_source 'sealed xray tube'
_diffrn_source_type 'Incoatec IuS'
_diffrn_standards_number 0
_exptl_absorpt_coefficient_mu 0.554
_exptl_absorpt_correction_T_max 0.7460
_exptl_absorpt_correction_T_min 0.6739
_exptl_absorpt_correction_type multi-scan
_exptl_absorpt_process_details
;
SADABS-2008/1 (Bruker,2008) was used for absorption correction. 
wR2(int) was 0.1452 before and 0.0583 after correction.
The Ratio of minimum to maximum transmission is 0.9034. 
The \l/2 correction factor is 0.0015.
;
_exptl_crystal_colour 'clear yellow'
_exptl_crystal_colour_lustre clear
_exptl_crystal_colour_primary yellow
_exptl_crystal_density_diffrn 1.422
_exptl_crystal_description needle
_exptl_crystal_F_000 2712
_exptl_crystal_size_max 0.23
_exptl_crystal_size_mid 0.06
_exptl_crystal_size_min 0.025
_refine_diff_density_max 2.063
_refine_diff_density_min -2.009
_refine_diff_density_rms 0.124
_refine_ls_extinction_method none
_refine_ls_goodness_of_fit_ref 1.042
_refine_ls_hydrogen_treatment constr
_refine_ls_matrix_type full
_refine_ls_number_parameters 764
_refine_ls_number_reflns 11203
_refine_ls_number_restraints 165
_refine_ls_restrained_S_all 1.102
_refine_ls_R_factor_all 0.0791
_refine_ls_R_factor_gt 0.0563
_refine_ls_shift/su_max 0.001
_refine_ls_shift/su_mean 0.000
_refine_ls_structure_factor_coef Fsqd
_refine_ls_weighting_details 'w=1/[\s^2^(Fo^2^)+(0.0717P)^2^+33.9060P] where P=(Fo^2^+2Fc^2^)/3'
_refine_ls_weighting_scheme calc
_refine_ls_wR_factor_gt 0.1492
_refine_ls_wR_factor_ref 0.1627
_reflns_Friedel_coverage 0.000
_reflns_number_gt 8363
_reflns_number_total 11203
_reflns_threshold_expression 'I > 2\s(I)'
_cod_data_source_file c8dt00449h2.cif
_cod_data_source_block baha100_p21c
_cod_depositor_comments 'Adding full bibliography for 7045825--7045827.cif.'
_cod_database_code 7045825
_shelxl_version_number 2013-3
_shelx_space_group_comment
;
The symmetry employed for this shelxl refinement is uniquely defined
by the following loop, which should always be used as a source of
symmetry information in preference to the above space-group names.
They are only intended as comments.
;
_shelx_estimated_absorpt_t_max 0.986
_shelx_estimated_absorpt_t_min 0.883

loop_
_space_group_symop_operation_xyz
'x, y, z'
'-x, y+1/2, -z+1/2'
'-x, -y, -z'
'x, -y-1/2, z-1/2'

loop_
_atom_site_label
_atom_site_type_symbol
_atom_site_fract_x
_atom_site_fract_y
_atom_site_fract_z
_atom_site_U_iso_or_equiv
_atom_site_adp_type
_atom_site_occupancy
_atom_site_site_symmetry_order
_atom_site_calc_flag
_atom_site_refinement_flags_posn
_atom_site_refinement_flags_adp
_atom_site_refinement_flags_occupancy
_atom_site_disorder_assembly
_atom_site_disorder_group
Ru1A Ru 0.15191(4) 0.70264(2) 0.63324(2) 0.01699(12) Uani 1 1 d . . . . .
N1A N 0.1469(5) 0.5469(2) 0.5454(2) 0.0330(12) Uani 1 1 d . . . . .
N2A N 0.1276(4) 0.5737(2) 0.5910(2) 0.0286(11) Uani 1 1 d . . . . .
N3A N 0.1530(4) 0.63052(19) 0.58344(17) 0.0221(10) Uani 1 1 d . . . . .
N4A N -0.0784(5) 0.7730(2) 0.59630(19) 0.0319(11) Uani 1 1 d . . . . .
H4A H -0.0378 0.8072 0.5995 0.038 Uiso 1 1 calc R . . . .
N5A N -0.0292(4) 0.7190(2) 0.60561(17) 0.0232(10) Uani 1 1 d . . . . .
C4A C 0.1903(5) 0.6409(3) 0.5335(2) 0.0264(12) Uani 1 1 d . . . . .
C5A C 0.1852(5) 0.5854(3) 0.5093(2) 0.0346(15) Uani 1 1 d . . . . .
H5A H 0.2049 0.5765 0.4744 0.042 Uiso 1 1 calc R . . . .
C6A C 0.2206(5) 0.7025(3) 0.5218(2) 0.0249(12) Uani 1 1 d . . . . .
C7A C 0.2073(5) 0.7418(3) 0.5643(2) 0.0230(12) Uani 1 1 d . . . . .
C8A C 0.2286(6) 0.8023(3) 0.5556(2) 0.0322(14) Uani 1 1 d . . . . .
H8A H 0.2177 0.8303 0.5829 0.039 Uiso 1 1 calc R . . . .
C9A C 0.2662(6) 0.8229(3) 0.5066(3) 0.0435(18) Uani 1 1 d . . . . .
H9A H 0.2796 0.8646 0.5013 0.052 Uiso 1 1 calc R . . . .
C10A C 0.2839(6) 0.7834(4) 0.4666(3) 0.0453(18) Uani 1 1 d . . . . .
H10A H 0.3125 0.7976 0.4341 0.054 Uiso 1 1 calc R . . . .
C11A C 0.2600(5) 0.7233(3) 0.4738(2) 0.0364(15) Uani 1 1 d . . . . .
H11A H 0.2703 0.6959 0.4460 0.044 Uiso 1 1 calc R . . . .
C12A C 0.1441(6) 0.4812(3) 0.5431(3) 0.0476(19) Uani 1 1 d . . . . .
H12A H 0.1205 0.4681 0.5077 0.057 Uiso 1 1 calc R . . . .
H12B H 0.0807 0.4657 0.5672 0.057 Uiso 1 1 calc R . . . .
C13A C 0.2723(6) 0.4557(3) 0.5575(3) 0.0368(15) Uani 1 1 d . . . . .
C14A C 0.3021(7) 0.4460(3) 0.6094(3) 0.0435(17) Uani 1 1 d . . . . .
H14A H 0.2413 0.4529 0.6352 0.052 Uiso 1 1 calc R . . . .
C15A C 0.4191(7) 0.4265(3) 0.6228(3) 0.0487(18) Uani 1 1 d . . . . .
H15A H 0.4401 0.4212 0.6583 0.058 Uiso 1 1 calc R . . . .
C16A C 0.5073(7) 0.4144(3) 0.5858(3) 0.054(2) Uani 1 1 d . . . . .
H16A H 0.5877 0.3999 0.5955 0.064 Uiso 1 1 calc R . . . .
C17A C 0.4772(7) 0.4237(4) 0.5351(3) 0.067(3) Uani 1 1 d . . . . .
H17A H 0.5378 0.4162 0.5094 0.080 Uiso 1 1 calc R . . . .
C18A C 0.3589(7) 0.4442(4) 0.5205(3) 0.058(2) Uani 1 1 d . . . . .
H18A H 0.3387 0.4500 0.4850 0.069 Uiso 1 1 calc R . . . .
C19A C 0.2821(5) 0.6566(3) 0.6873(2) 0.0256(12) Uani 1 1 d . . . . .
C20A C 0.1616(5) 0.6540(3) 0.7103(2) 0.0263(12) Uani 1 1 d . . . . .
H20A H 0.1300 0.6166 0.7220 0.032 Uiso 1 1 calc R . . . .
C21A C 0.0898(5) 0.7057(2) 0.7157(2) 0.0247(12) Uani 1 1 d . . . . .
H21A H 0.0079 0.7027 0.7293 0.030 Uiso 1 1 calc R . . . .
C22A C 0.1373(5) 0.7633(2) 0.7010(2) 0.0233(12) Uani 1 1 d . . . . .
C23A C 0.2585(5) 0.7662(2) 0.6809(2) 0.0228(11) Uani 1 1 d . . . . .
H23A H 0.2925 0.8042 0.6718 0.027 Uiso 1 1 calc R . . . .
C24A C 0.3311(5) 0.7137(2) 0.6738(2) 0.0243(12) Uani 1 1 d . . . . .
H24A H 0.4129 0.7167 0.6600 0.029 Uiso 1 1 calc R . . . .
C25A C 0.3535(6) 0.5988(3) 0.6784(2) 0.0336(14) Uani 1 1 d . . . . .
H25A H 0.2910 0.5665 0.6705 0.040 Uiso 1 1 calc R . . . .
C26A C 0.4227(7) 0.5814(3) 0.7285(3) 0.053(2) Uani 1 1 d . . . . .
H26A H 0.4851 0.6122 0.7370 0.080 Uiso 1 1 calc GR . . . .
H26B H 0.4646 0.5426 0.7237 0.080 Uiso 1 1 calc GR . . . .
H26C H 0.3627 0.5782 0.7567 0.080 Uiso 1 1 calc GR . . . .
C27A C 0.4456(6) 0.6010(3) 0.6335(3) 0.0389(15) Uani 1 1 d . . . . .
H27A H 0.4021 0.6149 0.6022 0.058 Uiso 1 1 calc GR . . . .
H27B H 0.4799 0.5608 0.6276 0.058 Uiso 1 1 calc GR . . . .
H27C H 0.5139 0.6288 0.6421 0.058 Uiso 1 1 calc GR . . . .
C28A C 0.0581(6) 0.8187(3) 0.7074(2) 0.0313(13) Uani 1 1 d . . . . .
H28A H 0.0824 0.8488 0.6818 0.047 Uiso 1 1 calc GR . . . .
H28B H 0.0706 0.8350 0.7422 0.047 Uiso 1 1 calc GR . . . .
H28C H -0.0303 0.8082 0.7022 0.047 Uiso 1 1 calc GR . . . .
C29A C -0.1180(5) 0.6782(3) 0.5966(2) 0.0241(12) Uani 1 1 d . . . . .
H29A H -0.1079 0.6360 0.6005 0.029 Uiso 1 1 calc R . . . .
C30A C -0.2279(5) 0.7067(3) 0.5806(2) 0.0320(14) Uani 1 1 d . . . . .
C31A C -0.3477(6) 0.6864(3) 0.5660(2) 0.0407(16) Uani 1 1 d . . . . .
H31A H -0.3674 0.6448 0.5646 0.049 Uiso 1 1 calc R . . . .
C32A C -0.4349(6) 0.7294(4) 0.5538(3) 0.0482(19) Uani 1 1 d . . . . .
H32A H -0.5171 0.7171 0.5444 0.058 Uiso 1 1 calc R . . . .
C33A C -0.4078(6) 0.7898(4) 0.5546(2) 0.0440(18) Uani 1 1 d . . . . .
H33A H -0.4722 0.8176 0.5457 0.053 Uiso 1 1 calc R . . . .
C34A C -0.2926(6) 0.8115(3) 0.5677(2) 0.0375(15) Uani 1 1 d . . . . .
H34A H -0.2743 0.8533 0.5679 0.045 Uiso 1 1 calc R . . . .
C35A C -0.2021(5) 0.7677(3) 0.5809(2) 0.0290(13) Uani 1 1 d . . . . .
Ru1B Ru 0.15453(4) 0.20078(2) 0.62059(2) 0.01656(12) Uani 1 1 d . . . . .
N1B N 0.1483(4) 0.04392(19) 0.70637(19) 0.0272(11) Uani 1 1 d . . . . .
N2B N 0.1226(4) 0.07147(19) 0.66215(18) 0.0240(10) Uani 1 1 d . . . . .
N3B N 0.1505(4) 0.12834(19) 0.67053(17) 0.0198(9) Uani 1 1 d . . . . .
N4B N -0.0655(4) 0.2791(2) 0.65664(19) 0.0293(11) Uani 1 1 d . . . . .
H4B H -0.0201 0.3120 0.6552 0.035 Uiso 1 1 calc R . . . .
N5B N -0.0232(4) 0.2237(2) 0.64692(17) 0.0226(10) Uani 1 1 d . . . . .
C4B C 0.1942(5) 0.1366(2) 0.7196(2) 0.0219(11) Uani 1 1 d . . . . .
C5B C 0.1931(5) 0.0814(3) 0.7429(2) 0.0289(13) Uani 1 1 d . . . . .
H5B H 0.2184 0.0718 0.7773 0.035 Uiso 1 1 calc R . . . .
C6B C 0.2314(5) 0.1981(2) 0.7315(2) 0.0209(11) Uani 1 1 d . . . . .
C7B C 0.2184(4) 0.2379(2) 0.6899(2) 0.0196(11) Uani 1 1 d . . . . .
C8B C 0.2457(5) 0.2982(2) 0.6999(2) 0.0256(12) Uani 1 1 d . . . . .
H8B H 0.2360 0.3270 0.6731 0.031 Uiso 1 1 calc R . . . .
C9B C 0.2867(5) 0.3166(3) 0.7484(2) 0.0335(14) Uani 1 1 d . . . . .
H9B H 0.3039 0.3579 0.7543 0.040 Uiso 1 1 calc R . . . .
C10B C 0.3029(6) 0.2762(3) 0.7882(2) 0.0352(15) Uani 1 1 d . . . . .
H10B H 0.3333 0.2893 0.8210 0.042 Uiso 1 1 calc R . . . .
C11B C 0.2746(5) 0.2166(3) 0.7799(2) 0.0293(13) Uani 1 1 d . . . . .
H11B H 0.2845 0.1882 0.8071 0.035 Uiso 1 1 calc R . . . .
C12B C 0.1480(6) -0.0226(2) 0.7075(3) 0.0349(14) Uani 1 1 d . . . . .
H12C H 0.0801 -0.0380 0.6848 0.042 Uiso 1 1 calc R . . . .
H12D H 0.1326 -0.0368 0.7431 0.042 Uiso 1 1 calc R . . . .
C13B C 0.2723(6) -0.0459(2) 0.6893(3) 0.0331(14) Uani 1 1 d . . . . .
C14B C 0.2904(6) -0.0609(3) 0.6383(3) 0.0400(16) Uani 1 1 d . . . . .
H14B H 0.2228 -0.0588 0.6142 0.048 Uiso 1 1 calc R . . . .
C15B C 0.4085(7) -0.0791(3) 0.6222(3) 0.0482(18) Uani 1 1 d . . . . .
H15B H 0.4203 -0.0905 0.5872 0.058 Uiso 1 1 calc R . . . .
C16B C 0.5084(7) -0.0809(3) 0.6565(4) 0.055(2) Uani 1 1 d . . . . .
H16B H 0.5886 -0.0933 0.6451 0.066 Uiso 1 1 calc R . . . .
C17B C 0.4904(7) -0.0644(3) 0.7075(3) 0.0505(19) Uani 1 1 d . . . . .
H17B H 0.5592 -0.0642 0.7311 0.061 Uiso 1 1 calc R . . . .
C18B C 0.3727(7) -0.0485(3) 0.7242(3) 0.0421(16) Uani 1 1 d . . . . .
H18B H 0.3601 -0.0392 0.7596 0.050 Uiso 1 1 calc R . . . .
C19B C 0.2760(5) 0.1505(3) 0.5673(2) 0.0250(12) Uani 1 1 d . . . . .
C20B C 0.3330(5) 0.2054(2) 0.5809(2) 0.0241(12) Uani 1 1 d . . . . .
H20B H 0.4153 0.2056 0.5951 0.029 Uiso 1 1 calc R . . . .
C21B C 0.2683(5) 0.2601(3) 0.5734(2) 0.0251(12) Uani 1 1 d . . . . .
H21B H 0.3082 0.2967 0.5828 0.030 Uiso 1 1 calc R . . . .
C22B C 0.1473(5) 0.2618(2) 0.5524(2) 0.0235(12) Uani 1 1 d . . . . .
C23B C 0.0903(5) 0.2057(3) 0.5376(2) 0.0262(12) Uani 1 1 d . . . . .
H23B H 0.0083 0.2055 0.5231 0.031 Uiso 1 1 calc R . . . .
C24B C 0.1537(5) 0.1518(3) 0.5442(2) 0.0258(12) Uani 1 1 d . . . . .
H24B H 0.1155 0.1153 0.5334 0.031 Uiso 1 1 calc R . . . .
C25B C 0.3383(6) 0.0903(3) 0.5764(2) 0.0318(14) Uani 1 1 d . . . . .
H25B H 0.2716 0.0613 0.5868 0.038 Uiso 1 1 calc R . . . .
C26B C 0.3934(8) 0.0674(3) 0.5261(3) 0.055(2) Uani 1 1 d . . . . .
H26D H 0.3291 0.0684 0.4988 0.083 Uiso 1 1 calc GR . . . .
H26E H 0.4228 0.0260 0.5309 0.083 Uiso 1 1 calc GR . . . .
H26F H 0.4637 0.0930 0.5162 0.083 Uiso 1 1 calc GR . . . .
C27B C 0.4372(6) 0.0910(3) 0.6197(3) 0.0389(15) Uani 1 1 d . . . . .
H27D H 0.5134 0.1105 0.6073 0.058 Uiso 1 1 calc GR . . . .
H27E H 0.4565 0.0497 0.6302 0.058 Uiso 1 1 calc GR . . . .
H27F H 0.4050 0.1133 0.6494 0.058 Uiso 1 1 calc GR . . . .
C28B C 0.0765(6) 0.3201(3) 0.5463(2) 0.0288(13) Uani 1 1 d . . . . .
H28D H -0.0131 0.3127 0.5508 0.043 Uiso 1 1 calc GR . . . .
H28E H 0.0907 0.3364 0.5116 0.043 Uiso 1 1 calc GR . . . .
H28F H 0.1059 0.3489 0.5723 0.043 Uiso 1 1 calc GR . . . .
C29B C -0.1184(5) 0.1859(2) 0.65318(19) 0.0188(11) Uani 1 1 d . . . . .
H29B H -0.1144 0.1436 0.6485 0.023 Uiso 1 1 calc R . . . .
C30B C -0.2244(5) 0.2177(3) 0.6676(2) 0.0269(12) Uani 1 1 d . . . . .
C31B C -0.3476(5) 0.1994(3) 0.6796(2) 0.0332(14) Uani 1 1 d . . . . .
H31B H -0.3722 0.1584 0.6781 0.040 Uiso 1 1 calc R . . . .
C32B C -0.4287(5) 0.2435(3) 0.6933(2) 0.0365(15) Uani 1 1 d . . . . .
H32B H -0.5120 0.2328 0.7018 0.044 Uiso 1 1 calc R . . . .
C33B C -0.3945(6) 0.3041(3) 0.6952(2) 0.0349(14) Uani 1 1 d . . . . .
H33B H -0.4546 0.3333 0.7052 0.042 Uiso 1 1 calc R . . . .
C34B C -0.2755(5) 0.3224(3) 0.6831(2) 0.0329(14) Uani 1 1 d . . . . .
H34B H -0.2519 0.3635 0.6840 0.040 Uiso 1 1 calc R . . . .
C35B C -0.1903(5) 0.2771(3) 0.6693(2) 0.0257(12) Uani 1 1 d . . . . .
O2 O 0.0166(7) 0.3993(3) 0.6677(4) 0.093(2) Uani 1 1 d . U . . .
H2A H 0.0553 0.4238 0.6887 0.139 Uiso 1 1 d G . . . .
H2B H -0.0389 0.4215 0.6521 0.139 Uiso 1 1 d G . . . .
O3Y O 0.1933(12) 0.5219(5) 0.3349(4) 0.0846(11) Uani 0.628(7) 1 d D . P A 1
O4Y O 0.1533(11) 0.5010(5) 0.4163(4) 0.0846(11) Uani 0.628(7) 1 d D . P A 1
O5Y O 0.2470(11) 0.4381(4) 0.3694(4) 0.0846(11) Uani 0.628(7) 1 d D . P A 1
N6Y N 0.1994(19) 0.4891(6) 0.3739(4) 0.0681(19) Uani 0.628(7) 1 d D U P A 1
O3Z O 0.763(2) 0.4914(9) 0.6645(6) 0.0846(11) Uani 0.372(7) 1 d D . P A 2
O4Z O 0.8724(17) 0.4525(7) 0.6047(6) 0.0846(11) Uani 0.372(7) 1 d D . P A 2
O5Z O 0.7891(18) 0.5372(7) 0.5896(7) 0.0846(11) Uani 0.372(7) 1 d D . P A 2
N6Z N 0.811(3) 0.4966(10) 0.6208(8) 0.0681(19) Uani 0.372(7) 1 d D U P A 2
O7 O 0.1799(11) 0.4421(4) 0.8125(4) 0.0846(11) Uani 0.61 1 d D . P B 1
O8 O 0.1534(11) 0.5360(4) 0.7957(4) 0.0846(11) Uani 0.61 1 d D . P B 1
O6 O 0.1650(11) 0.4683(5) 0.7325(4) 0.0846(11) Uani 0.61 1 d D . P B 1
N7 N 0.1657(11) 0.4828(5) 0.7781(4) 0.0681(19) Uani 0.61 1 d D . P B 1
O10 O 0.0322(16) 0.9896(6) 0.5620(6) 0.0846(11) Uani 0.39 1 d D . P C 1
O9 O -0.0217(16) 0.8998(7) 0.5952(6) 0.0846(11) Uani 0.39 1 d D . P C 1
N8 N 0.0071(16) 0.9332(6) 0.5574(6) 0.0681(19) Uani 0.39 1 d D . P C 1
O11 O 0.0936(16) 0.9142(7) 0.5272(6) 0.0846(11) Uani 0.39 1 d D . P C 1

loop_
_atom_site_aniso_label
_atom_site_aniso_U_11
_atom_site_aniso_U_22
_atom_site_aniso_U_33
_atom_site_aniso_U_23
_atom_site_aniso_U_13
_atom_site_aniso_U_12
Ru1A 0.0155(2) 0.0192(2) 0.0162(2) 0.00056(16) -0.00093(16) -0.00011(16)
N1A 0.026(3) 0.027(3) 0.046(3) -0.016(2) -0.008(2) 0.005(2)
N2A 0.024(3) 0.021(2) 0.040(3) -0.006(2) -0.005(2) 0.0013(19)
N3A 0.017(2) 0.025(2) 0.025(3) -0.0035(19) -0.0020(18) 0.0027(18)
N4A 0.030(3) 0.038(3) 0.027(3) -0.002(2) -0.006(2) 0.010(2)
N5A 0.021(2) 0.031(2) 0.018(2) 0.0005(19) 0.0009(18) 0.0007(19)
C4A 0.015(3) 0.040(3) 0.025(3) -0.008(2) -0.007(2) 0.006(2)
C5A 0.021(3) 0.050(4) 0.033(3) -0.017(3) -0.005(3) 0.012(3)
C6A 0.012(3) 0.042(3) 0.020(3) 0.002(2) -0.004(2) -0.001(2)
C7A 0.015(3) 0.034(3) 0.019(3) 0.006(2) -0.006(2) -0.004(2)
C8A 0.030(3) 0.037(3) 0.029(3) 0.006(3) -0.010(3) -0.007(3)
C9A 0.037(4) 0.055(4) 0.038(4) 0.026(3) -0.013(3) -0.021(3)
C10A 0.030(4) 0.080(5) 0.026(3) 0.022(3) -0.006(3) -0.016(3)
C11A 0.022(3) 0.064(4) 0.023(3) 0.002(3) -0.003(2) 0.002(3)
C12A 0.032(4) 0.026(3) 0.085(6) -0.024(3) -0.009(4) 0.002(3)
C13A 0.028(3) 0.023(3) 0.059(5) -0.011(3) 0.004(3) 0.002(2)
C14A 0.047(4) 0.030(3) 0.054(5) 0.007(3) 0.014(3) 0.007(3)
C15A 0.058(5) 0.038(4) 0.050(4) 0.012(3) -0.003(4) 0.006(3)
C16A 0.043(4) 0.052(4) 0.066(5) 0.014(4) -0.005(4) 0.012(3)
C17A 0.041(5) 0.095(7) 0.065(6) 0.007(5) 0.013(4) 0.032(4)
C18A 0.049(5) 0.076(6) 0.049(5) -0.007(4) 0.002(4) 0.029(4)
C19A 0.024(3) 0.030(3) 0.022(3) 0.003(2) -0.004(2) 0.005(2)
C20A 0.031(3) 0.028(3) 0.020(3) 0.009(2) -0.001(2) -0.003(2)
C21A 0.023(3) 0.034(3) 0.017(3) 0.003(2) 0.002(2) 0.000(2)
C22A 0.029(3) 0.029(3) 0.012(3) -0.004(2) -0.005(2) 0.002(2)
C23A 0.021(3) 0.028(3) 0.019(3) -0.002(2) -0.003(2) -0.005(2)
C24A 0.015(3) 0.036(3) 0.022(3) -0.001(2) -0.007(2) -0.003(2)
C25A 0.033(3) 0.030(3) 0.037(4) 0.004(3) -0.003(3) 0.007(3)
C26A 0.058(5) 0.050(4) 0.052(5) 0.013(4) -0.010(4) 0.026(4)
C27A 0.034(4) 0.039(4) 0.044(4) 0.001(3) 0.002(3) 0.013(3)
C28A 0.033(3) 0.032(3) 0.029(3) -0.005(2) 0.000(3) 0.004(3)
C29A 0.013(3) 0.037(3) 0.022(3) -0.004(2) 0.001(2) -0.007(2)
C30A 0.021(3) 0.059(4) 0.016(3) 0.000(3) 0.002(2) 0.001(3)
C31A 0.021(3) 0.066(5) 0.035(4) 0.004(3) -0.002(3) -0.009(3)
C32A 0.017(3) 0.091(6) 0.037(4) 0.013(4) -0.005(3) 0.002(3)
C33A 0.027(4) 0.077(5) 0.028(3) 0.012(3) 0.000(3) 0.017(3)
C34A 0.032(3) 0.056(4) 0.025(3) 0.004(3) 0.000(3) 0.017(3)
C35A 0.025(3) 0.047(4) 0.014(3) -0.003(2) 0.001(2) 0.007(3)
Ru1B 0.0146(2) 0.0187(2) 0.0164(2) -0.00077(16) 0.00134(15) 0.00082(16)
N1B 0.025(3) 0.021(2) 0.036(3) 0.009(2) 0.006(2) 0.0006(19)
N2B 0.022(2) 0.019(2) 0.031(3) 0.0014(19) 0.006(2) -0.0003(18)
N3B 0.017(2) 0.021(2) 0.022(2) -0.0031(18) 0.0019(18) -0.0005(17)
N4B 0.023(3) 0.033(3) 0.032(3) 0.000(2) 0.004(2) 0.005(2)
N5B 0.019(2) 0.030(2) 0.019(2) -0.0007(19) -0.0004(18) 0.0013(19)
C4B 0.016(3) 0.028(3) 0.022(3) 0.000(2) 0.006(2) 0.004(2)
C5B 0.026(3) 0.036(3) 0.025(3) 0.006(3) 0.004(2) 0.004(2)
C6B 0.011(2) 0.027(3) 0.025(3) -0.004(2) 0.004(2) 0.001(2)
C7B 0.010(2) 0.026(3) 0.023(3) -0.004(2) 0.003(2) 0.000(2)
C8B 0.016(3) 0.029(3) 0.032(3) -0.007(2) 0.004(2) -0.002(2)
C9B 0.023(3) 0.037(3) 0.041(4) -0.020(3) 0.009(3) -0.005(2)
C10B 0.026(3) 0.056(4) 0.024(3) -0.018(3) 0.004(3) -0.005(3)
C11B 0.022(3) 0.048(4) 0.019(3) 0.000(2) 0.004(2) 0.002(3)
C12B 0.036(4) 0.019(3) 0.050(4) 0.011(3) 0.003(3) -0.004(2)
C13B 0.032(3) 0.013(3) 0.054(4) 0.004(3) -0.002(3) -0.001(2)
C14B 0.043(4) 0.020(3) 0.057(5) -0.004(3) -0.006(3) -0.005(3)
C15B 0.053(5) 0.028(3) 0.064(5) -0.012(3) 0.009(4) -0.002(3)
C16B 0.039(4) 0.033(4) 0.093(7) -0.013(4) 0.003(4) 0.013(3)
C17B 0.042(4) 0.038(4) 0.071(5) -0.006(4) -0.009(4) 0.016(3)
C18B 0.048(4) 0.026(3) 0.052(4) -0.002(3) -0.007(3) 0.010(3)
C19B 0.026(3) 0.033(3) 0.016(3) -0.002(2) 0.009(2) 0.007(2)
C20B 0.019(3) 0.031(3) 0.023(3) 0.002(2) 0.007(2) 0.005(2)
C21B 0.021(3) 0.032(3) 0.023(3) 0.002(2) 0.005(2) -0.002(2)
C22B 0.025(3) 0.028(3) 0.018(3) 0.004(2) 0.003(2) 0.005(2)
C23B 0.024(3) 0.037(3) 0.018(3) -0.004(2) 0.000(2) 0.004(2)
C24B 0.029(3) 0.028(3) 0.021(3) -0.006(2) 0.001(2) 0.000(2)
C25B 0.036(3) 0.026(3) 0.033(3) -0.002(2) 0.011(3) 0.009(3)
C26B 0.068(5) 0.050(4) 0.047(4) -0.003(4) 0.018(4) 0.035(4)
C27B 0.037(4) 0.032(3) 0.048(4) 0.004(3) 0.000(3) 0.012(3)
C28B 0.032(3) 0.031(3) 0.023(3) 0.006(2) 0.000(2) 0.005(2)
C29B 0.013(3) 0.027(3) 0.016(3) -0.001(2) 0.002(2) -0.002(2)
C30B 0.019(3) 0.042(3) 0.020(3) 0.000(2) -0.001(2) 0.000(2)
C31B 0.019(3) 0.051(4) 0.030(3) 0.000(3) 0.001(2) -0.006(3)
C32B 0.013(3) 0.067(5) 0.030(3) 0.007(3) 0.001(2) -0.001(3)
C33B 0.024(3) 0.050(4) 0.031(3) 0.006(3) 0.005(3) 0.014(3)
C34B 0.029(3) 0.039(3) 0.031(3) 0.007(3) 0.003(3) 0.010(3)
C35B 0.019(3) 0.041(3) 0.017(3) 0.007(2) 0.002(2) 0.001(2)
O2 0.066(5) 0.090(5) 0.123(7) 0.029(5) 0.009(4) 0.014(4)
O3Y 0.093(3) 0.086(3) 0.075(3) 0.001(2) 0.003(2) 0.010(2)
O4Y 0.093(3) 0.086(3) 0.075(3) 0.001(2) 0.003(2) 0.010(2)
O5Y 0.093(3) 0.086(3) 0.075(3) 0.001(2) 0.003(2) 0.010(2)
N6Y 0.063(4) 0.087(5) 0.055(4) -0.003(4) -0.004(3) -0.005(4)
O3Z 0.093(3) 0.086(3) 0.075(3) 0.001(2) 0.003(2) 0.010(2)
O4Z 0.093(3) 0.086(3) 0.075(3) 0.001(2) 0.003(2) 0.010(2)
O5Z 0.093(3) 0.086(3) 0.075(3) 0.001(2) 0.003(2) 0.010(2)
N6Z 0.063(4) 0.087(5) 0.055(4) -0.003(4) -0.004(3) -0.005(4)
O7 0.093(3) 0.086(3) 0.075(3) 0.001(2) 0.003(2) 0.010(2)
O8 0.093(3) 0.086(3) 0.075(3) 0.001(2) 0.003(2) 0.010(2)
O6 0.093(3) 0.086(3) 0.075(3) 0.001(2) 0.003(2) 0.010(2)
N7 0.063(4) 0.087(5) 0.055(4) -0.003(4) -0.004(3) -0.005(4)
O10 0.093(3) 0.086(3) 0.075(3) 0.001(2) 0.003(2) 0.010(2)
O9 0.093(3) 0.086(3) 0.075(3) 0.001(2) 0.003(2) 0.010(2)
N8 0.063(4) 0.087(5) 0.055(4) -0.003(4) -0.004(3) -0.005(4)
O11 0.093(3) 0.086(3) 0.075(3) 0.001(2) 0.003(2) 0.010(2)

loop_
_atom_type_symbol
_atom_type_description
_atom_type_scat_dispersion_real
_atom_type_scat_dispersion_imag
_atom_type_scat_source
C C 0.0033 0.0016 'International Tables Vol C Tables 4.2.6.8 and 6.1.1.4'
H H 0.0000 0.0000 'International Tables Vol C Tables 4.2.6.8 and 6.1.1.4'
N N 0.0061 0.0033 'International Tables Vol C Tables 4.2.6.8 and 6.1.1.4'
O O 0.0106 0.0060 'International Tables Vol C Tables 4.2.6.8 and 6.1.1.4'
Ru Ru -1.2594 0.8363 'International Tables Vol C Tables 4.2.6.8 and 6.1.1.4'

loop_
_geom_angle_atom_site_label_1
_geom_angle_atom_site_label_2
_geom_angle_atom_site_label_3
_geom_angle
N3A Ru1A N5A 86.19(17)
N3A Ru1A C7A 77.7(2)
N3A Ru1A C19A 91.49(19)
N3A Ru1A C20A 100.17(19)
N3A Ru1A C21A 128.51(19)
N3A Ru1A C22A 165.87(19)
N3A Ru1A C23A 148.25(19)
N3A Ru1A C24A 112.15(19)
N5A Ru1A C19A 150.57(19)
N5A Ru1A C20A 114.62(19)
N5A Ru1A C21A 92.12(19)
N5A Ru1A C22A 95.22(19)
N5A Ru1A C23A 123.68(19)
N5A Ru1A C24A 161.4(2)
C7A Ru1A N5A 84.53(19)
C7A Ru1A C19A 123.6(2)
C7A Ru1A C20A 160.7(2)
C7A Ru1A C21A 153.4(2)
C7A Ru1A C22A 116.4(2)
C7A Ru1A C23A 93.5(2)
C7A Ru1A C24A 96.2(2)
C19A Ru1A C20A 37.1(2)
C19A Ru1A C21A 66.7(2)
C19A Ru1A C22A 80.4(2)
C21A Ru1A C20A 35.9(2)
C22A Ru1A C20A 66.4(2)
C22A Ru1A C21A 37.5(2)
C23A Ru1A C19A 67.9(2)
C23A Ru1A C20A 78.2(2)
C23A Ru1A C21A 66.6(2)
C23A Ru1A C22A 37.1(2)
C24A Ru1A C19A 37.7(2)
C24A Ru1A C20A 66.5(2)
C24A Ru1A C21A 78.9(2)
C24A Ru1A C22A 67.8(2)
C24A Ru1A C23A 37.8(2)
N2A N1A C12A 118.4(6)
C5A N1A N2A 112.5(5)
C5A N1A C12A 128.2(6)
N3A N2A N1A 105.3(5)
N2A N3A Ru1A 131.1(4)
N2A N3A C4A 111.4(5)
C4A N3A Ru1A 117.4(4)
N5A N4A C35A 110.5(5)
N4A N5A Ru1A 125.6(4)
C29A N5A Ru1A 126.6(4)
C29A N5A N4A 107.7(5)
N3A C4A C5A 105.3(5)
N3A C4A C6A 115.1(5)
C5A C4A C6A 139.6(6)
N1A C5A C4A 105.5(5)
C7A C6A C4A 113.7(5)
C11A C6A C4A 125.0(6)
C11A C6A C7A 121.3(6)
C6A C7A Ru1A 116.1(4)
C8A C7A Ru1A 126.6(4)
C8A C7A C6A 117.3(5)
C7A C8A C9A 120.7(6)
C10A C9A C8A 120.9(6)
C9A C10A C11A 119.5(6)
C10A C11A C6A 120.2(6)
N1A C12A C13A 110.1(5)
C14A C13A C12A 119.2(6)
C18A C13A C12A 120.9(7)
C18A C13A C14A 119.9(6)
C15A C14A C13A 119.6(7)
C14A C15A C16A 121.2(7)
C17A C16A C15A 118.9(7)
C16A C17A C18A 121.0(8)
C13A C18A C17A 119.5(8)
C20A C19A Ru1A 73.6(3)
C20A C19A C25A 119.2(5)
C24A C19A Ru1A 70.2(3)
C24A C19A C20A 118.5(5)
C24A C19A C25A 122.4(5)
C25A C19A Ru1A 127.7(4)
C19A C20A Ru1A 69.3(3)
C21A C20A Ru1A 70.9(3)
C21A C20A C19A 120.6(5)
C20A C21A Ru1A 73.2(3)
C20A C21A C22A 121.1(5)
C22A C21A Ru1A 70.4(3)
C21A C22A Ru1A 72.1(3)
C21A C22A C28A 120.2(5)
C23A C22A Ru1A 70.3(3)
C23A C22A C21A 118.1(5)
C23A C22A C28A 121.7(5)
C28A C22A Ru1A 129.0(4)
C22A C23A Ru1A 72.6(3)
C22A C23A C24A 121.3(5)
C24A C23A Ru1A 71.1(3)
C19A C24A Ru1A 72.1(3)
C23A C24A Ru1A 71.1(3)
C23A C24A C19A 120.2(5)
C19A C25A C26A 108.9(5)
C19A C25A C27A 114.7(5)
C27A C25A C26A 109.8(5)
N5A C29A C30A 109.7(5)
C29A C30A C31A 134.1(6)
C35A C30A C29A 106.2(5)
C35A C30A C31A 119.8(6)
C32A C31A C30A 116.9(7)
C31A C32A C33A 122.5(6)
C34A C33A C32A 122.7(6)
C33A C34A C35A 115.4(7)
N4A C35A C30A 105.9(5)
N4A C35A C34A 131.4(6)
C30A C35A C34A 122.7(6)
N3B Ru1B N5B 87.77(17)
N3B Ru1B C7B 77.30(18)
N3B Ru1B C19B 90.66(18)
N3B Ru1B C20B 110.84(18)
N3B Ru1B C21B 147.02(19)
N3B Ru1B C22B 165.98(19)
N3B Ru1B C23B 128.75(19)
N3B Ru1B C24B 99.80(19)
N5B Ru1B C19B 150.5(2)
N5B Ru1B C20B 161.19(19)
N5B Ru1B C21B 123.39(19)
N5B Ru1B C22B 94.93(18)
N5B Ru1B C23B 91.75(19)
N5B Ru1B C24B 114.15(19)
C7B Ru1B N5B 85.01(18)
C7B Ru1B C19B 123.3(2)
C7B Ru1B C20B 96.1(2)
C7B Ru1B C21B 93.6(2)
C7B Ru1B C22B 116.6(2)
C7B Ru1B C23B 153.7(2)
C7B Ru1B C24B 160.7(2)
C19B Ru1B C22B 80.2(2)
C19B Ru1B C23B 66.7(2)
C19B Ru1B C24B 37.4(2)
C20B Ru1B C19B 37.4(2)
C20B Ru1B C21B 37.8(2)
C20B Ru1B C22B 67.7(2)
C20B Ru1B C23B 78.9(2)
C20B Ru1B C24B 66.7(2)
C21B Ru1B C19B 67.8(2)
C21B Ru1B C22B 37.0(2)
C21B Ru1B C23B 66.6(2)
C21B Ru1B C24B 78.4(2)
C22B Ru1B C23B 37.6(2)
C22B Ru1B C24B 66.5(2)
C23B Ru1B C24B 35.9(2)
N2B N1B C5B 112.8(4)
N2B N1B C12B 118.7(5)
C5B N1B C12B 127.4(5)
N3B N2B N1B 105.0(4)
N2B N3B Ru1B 130.8(4)
N2B N3B C4B 111.0(4)
C4B N3B Ru1B 117.9(3)
N5B N4B C35B 110.1(5)
N4B N5B Ru1B 126.6(4)
C29B N5B Ru1B 125.7(4)
C29B N5B N4B 107.4(4)
N3B C4B C5B 106.6(5)
N3B C4B C6B 114.5(5)
C5B C4B C6B 138.9(5)
N1B C5B C4B 104.6(5)
C7B C6B C4B 114.0(5)
C11B C6B C4B 123.7(5)
C11B C6B C7B 122.3(5)
C6B C7B Ru1B 116.1(4)
C8B C7B Ru1B 127.3(4)
C8B C7B C6B 116.6(5)
C9B C8B C7B 121.0(6)
C10B C9B C8B 121.3(6)
C9B C10B C11B 119.1(6)
C10B C11B C6B 119.7(6)
N1B C12B C13B 109.6(5)
C14B C13B C12B 121.1(6)
C14B C13B C18B 119.6(6)
C18B C13B C12B 119.1(6)
C13B C14B C15B 119.7(7)
C16B C15B C14B 120.9(7)
C15B C16B C17B 119.3(7)
C18B C17B C16B 120.2(7)
C17B C18B C13B 120.3(7)
C20B C19B Ru1B 70.2(3)
C20B C19B C24B 118.5(5)
C20B C19B C25B 122.7(5)
C24B C19B Ru1B 73.1(3)
C24B C19B C25B 118.7(5)
C25B C19B Ru1B 127.8(4)
C19B C20B Ru1B 72.4(3)
C19B C20B C21B 120.3(5)
C21B C20B Ru1B 71.1(3)
C20B C21B Ru1B 71.1(3)
C22B C21B Ru1B 73.3(3)
C22B C21B C20B 121.7(5)
C21B C22B Ru1B 69.7(3)
C21B C22B C23B 117.9(5)
C21B C22B C28B 121.7(5)
C23B C22B Ru1B 72.1(3)
C23B C22B C28B 120.4(5)
C28B C22B Ru1B 128.4(4)
C22B C23B Ru1B 70.3(3)
C24B C23B Ru1B 72.3(3)
C24B C23B C22B 120.8(5)
C19B C24B Ru1B 69.5(3)
C23B C24B Ru1B 71.8(3)
C23B C24B C19B 120.8(5)
C19B C25B C26B 109.7(5)
C19B C25B C27B 113.8(5)
C26B C25B C27B 111.0(5)
N5B C29B C30B 109.7(5)
C29B C30B C31B 132.4(6)
C35B C30B C29B 106.4(5)
C35B C30B C31B 121.2(5)
C32B C31B C30B 116.5(6)
C31B C32B C33B 122.7(6)
C34B C33B C32B 121.2(6)
C33B C34B C35B 116.7(6)
N4B C35B C34B 131.9(6)
C30B C35B N4B 106.4(5)
C30B C35B C34B 121.7(5)
O3Y N6Y O5Y 118.3(9)
O4Y N6Y O3Y 125.1(10)
O4Y N6Y O5Y 116.4(9)
O3Z N6Z O4Z 116.5(13)
O5Z N6Z O3Z 125.7(14)
O5Z N6Z O4Z 116.9(12)
O8 N7 O7 114.9(9)
O6 N7 O7 119.0(10)
O6 N7 O8 126.1(10)
O9 N8 O10 123.6(12)
O9 N8 O11 117.2(12)
O11 N8 O10 103.0(10)

loop_
_geom_bond_atom_site_label_1
_geom_bond_atom_site_label_2
_geom_bond_distance
Ru1A N3A 2.058(4)
Ru1A N5A 2.087(4)
Ru1A C7A 2.077(5)
Ru1A C19A 2.212(5)
Ru1A C20A 2.269(5)
Ru1A C21A 2.240(5)
Ru1A C22A 2.219(5)
Ru1A C23A 2.188(5)
Ru1A C24A 2.188(5)
N1A N2A 1.341(7)
N1A C5A 1.334(9)
N1A C12A 1.464(7)
N2A N3A 1.309(6)
N3A C4A 1.376(7)
N4A N5A 1.333(6)
N4A C35A 1.382(8)
N5A C29A 1.332(7)
C4A C5A 1.386(8)
C4A C6A 1.441(8)
C6A C7A 1.413(8)
C6A C11A 1.394(8)
C7A C8A 1.385(8)
C8A C9A 1.408(9)
C9A C10A 1.372(11)
C10A C11A 1.377(10)
C12A C13A 1.525(9)
C13A C14A 1.392(10)
C13A C18A 1.363(10)
C14A C15A 1.365(10)
C15A C16A 1.376(11)
C16A C17A 1.362(11)
C17A C18A 1.392(10)
C19A C20A 1.426(8)
C19A C24A 1.420(8)
C19A C25A 1.515(8)
C20A C21A 1.391(8)
C21A C22A 1.433(8)
C22A C23A 1.402(8)
C22A C28A 1.505(8)
C23A C24A 1.416(8)
C25A C26A 1.535(9)
C25A C27A 1.530(9)
C29A C30A 1.394(8)
C30A C31A 1.406(8)
C30A C35A 1.386(9)
C31A C32A 1.370(10)
C32A C33A 1.376(11)
C33A C34A 1.362(10)
C34A C35A 1.413(8)
Ru1B N3B 2.067(4)
Ru1B N5B 2.088(4)
Ru1B C7B 2.082(5)
Ru1B C19B 2.208(5)
Ru1B C20B 2.179(5)
Ru1B C21B 2.179(5)
Ru1B C22B 2.226(5)
Ru1B C23B 2.249(5)
Ru1B C24B 2.255(5)
N1B N2B 1.324(7)
N1B C5B 1.345(8)
N1B C12B 1.480(7)
N2B N3B 1.318(6)
N3B C4B 1.360(7)
N4B N5B 1.339(6)
N4B C35B 1.378(7)
N5B C29B 1.332(7)
C4B C5B 1.368(8)
C4B C6B 1.458(7)
C6B C7B 1.398(8)
C6B C11B 1.392(8)
C7B C8B 1.397(7)
C8B C9B 1.385(8)
C9B C10B 1.376(9)
C10B C11B 1.376(9)
C12B C13B 1.506(9)
C13B C14B 1.375(10)
C13B C18B 1.396(9)
C14B C15B 1.394(10)
C15B C16B 1.380(11)
C16B C17B 1.386(11)
C17B C18B 1.380(10)
C19B C20B 1.407(8)
C19B C24B 1.430(8)
C19B C25B 1.515(8)
C20B C21B 1.413(8)
C21B C22B 1.397(8)
C22B C23B 1.441(8)
C22B C28B 1.510(7)
C23B C24B 1.387(8)
C25B C26B 1.521(9)
C25B C27B 1.532(9)
C29B C30B 1.392(8)
C30B C31B 1.415(8)
C30B C35B 1.372(8)
C31B C32B 1.361(9)
C32B C33B 1.398(9)
C33B C34B 1.375(9)
C34B C35B 1.407(8)
O3Y N6Y 1.246(9)
O4Y N6Y 1.235(9)
O5Y N6Y 1.251(9)
O3Z N6Z 1.252(12)
O4Z N6Z 1.255(12)
O5Z N6Z 1.233(12)
O7 N7 1.277(10)
O8 N7 1.276(10)
O6 N7 1.222(10)
O10 N8 1.290(9)
O9 N8 1.269(9)
N8 O11 1.289(10)

loop_
_geom_torsion_atom_site_label_1
_geom_torsion_atom_site_label_2
_geom_torsion_atom_site_label_3
_geom_torsion_atom_site_label_4
_geom_torsion
Ru1A N3A C4A C5A 178.5(3)
Ru1A N3A C4A C6A -1.9(6)
Ru1A N5A C29A C30A 177.4(4)
Ru1A C7A C8A C9A 179.9(4)
Ru1A C19A C20A C21A -51.0(5)
Ru1A C19A C24A C23A 54.5(4)
Ru1A C19A C25A C26A -175.0(5)
Ru1A C19A C25A C27A 61.5(7)
Ru1A C20A C21A C22A -53.7(5)
Ru1A C21A C22A C23A -54.9(4)
Ru1A C21A C22A C28A 125.2(5)
Ru1A C22A C23A C24A -54.0(4)
Ru1A C23A C24A C19A -55.0(4)
N1A N2A N3A Ru1A -178.3(3)
N1A N2A N3A C4A -0.8(6)
N1A C12A C13A C14A 86.1(8)
N1A C12A C13A C18A -91.9(8)
N2A N1A C5A C4A -0.3(6)
N2A N1A C12A C13A -85.3(7)
N2A N3A C4A C5A 0.6(6)
N2A N3A C4A C6A -179.8(4)
N3A C4A C5A N1A -0.2(6)
N3A C4A C6A C7A 0.4(7)
N3A C4A C6A C11A -179.8(5)
N4A N5A C29A C30A 0.5(6)
N5A N4A C35A C30A -0.5(6)
N5A N4A C35A C34A 179.0(6)
N5A C29A C30A C31A 179.6(6)
N5A C29A C30A C35A -0.8(6)
C4A C6A C7A Ru1A 1.3(6)
C4A C6A C7A C8A -176.9(5)
C4A C6A C11A C10A 178.6(5)
C5A N1A N2A N3A 0.7(6)
C5A N1A C12A C13A 83.4(8)
C5A C4A C6A C7A 179.7(6)
C5A C4A C6A C11A -0.5(11)
C6A C4A C5A N1A -179.6(6)
C6A C7A C8A C9A -2.2(8)
C7A C6A C11A C10A -1.6(9)
C7A C8A C9A C10A -0.7(9)
C8A C9A C10A C11A 2.5(10)
C9A C10A C11A C6A -1.3(9)
C11A C6A C7A Ru1A -178.5(4)
C11A C6A C7A C8A 3.3(8)
C12A N1A N2A N3A 171.1(5)
C12A N1A C5A C4A -169.6(5)
C12A C13A C14A C15A -176.2(6)
C12A C13A C18A C17A 176.8(7)
C13A C14A C15A C16A -2.1(11)
C14A C13A C18A C17A -1.2(12)
C14A C15A C16A C17A 1.7(12)
C15A C16A C17A C18A -1.0(14)
C16A C17A C18A C13A 0.8(14)
C18A C13A C14A C15A 1.8(10)
C19A C20A C21A Ru1A 50.3(5)
C19A C20A C21A C22A -3.5(8)
C20A C19A C24A Ru1A -57.6(5)
C20A C19A C24A C23A -3.1(8)
C20A C19A C25A C26A -83.6(7)
C20A C19A C25A C27A 152.8(5)
C20A C21A C22A Ru1A 55.0(5)
C20A C21A C22A C23A 0.1(8)
C20A C21A C22A C28A -179.8(5)
C21A C22A C23A Ru1A 55.8(4)
C21A C22A C23A C24A 1.7(8)
C22A C23A C24A Ru1A 54.7(5)
C22A C23A C24A C19A -0.2(8)
C24A C19A C20A Ru1A 55.9(4)
C24A C19A C20A C21A 4.9(8)
C24A C19A C25A C26A 96.0(7)
C24A C19A C25A C27A -27.5(8)
C25A C19A C20A Ru1A -124.5(5)
C25A C19A C20A C21A -175.4(5)
C25A C19A C24A Ru1A 122.8(5)
C25A C19A C24A C23A 177.3(5)
C28A C22A C23A Ru1A -124.4(5)
C28A C22A C23A C24A -178.4(5)
C29A C30A C31A C32A 178.1(6)
C29A C30A C35A N4A 0.8(6)
C29A C30A C35A C34A -178.7(5)
C30A C31A C32A C33A 1.2(10)
C31A C30A C35A N4A -179.5(5)
C31A C30A C35A C34A 1.0(9)
C31A C32A C33A C34A -0.1(11)
C32A C33A C34A C35A -0.5(9)
C33A C34A C35A N4A -179.3(6)
C33A C34A C35A C30A 0.1(9)
C35A N4A N5A Ru1A -176.9(3)
C35A N4A N5A C29A 0.0(6)
C35A C30A C31A C32A -1.5(9)
Ru1B N3B C4B C5B -174.1(3)
Ru1B N3B C4B C6B 3.9(6)
Ru1B N5B C29B C30B -175.6(4)
Ru1B C7B C8B C9B 179.4(4)
Ru1B C19B C20B C21B -54.7(4)
Ru1B C19B C24B C23B 52.4(5)
Ru1B C19B C25B C26B 169.7(5)
Ru1B C19B C25B C27B -65.2(7)
Ru1B C20B C21B C22B -55.4(5)
Ru1B C21B C22B C23B -55.5(4)
Ru1B C21B C22B C28B 123.4(5)
Ru1B C22B C23B C24B -54.0(5)
Ru1B C23B C24B C19B -51.4(5)
N1B N2B N3B Ru1B 173.4(3)
N1B N2B N3B C4B 0.4(5)
N1B C12B C13B C14B -93.6(7)
N1B C12B C13B C18B 82.2(7)
N2B N1B C5B C4B 0.6(6)
N2B N1B C12B C13B 83.3(6)
N2B N3B C4B C5B 0.0(6)
N2B N3B C4B C6B 178.0(4)
N3B C4B C5B N1B -0.3(6)
N3B C4B C6B C7B -1.4(6)
N3B C4B C6B C11B 177.8(5)
N4B N5B C29B C30B -0.4(6)
N5B N4B C35B C30B 0.7(6)
N5B N4B C35B C34B 179.0(6)
N5B C29B C30B C31B -178.9(6)
N5B C29B C30B C35B 0.8(6)
C4B C6B C7B Ru1B -1.6(6)
C4B C6B C7B C8B 176.4(4)
C4B C6B C11B C10B -177.4(5)
C5B N1B N2B N3B -0.6(6)
C5B N1B C12B C13B -83.9(7)
C5B C4B C6B C7B 175.6(6)
C5B C4B C6B C11B -5.1(10)
C6B C4B C5B N1B -177.5(6)
C6B C7B C8B C9B 1.7(7)
C7B C6B C11B C10B 1.7(8)
C7B C8B C9B C10B 0.5(8)
C8B C9B C10B C11B -1.8(9)
C9B C10B C11B C6B 0.6(8)
C11B C6B C7B Ru1B 179.2(4)
C11B C6B C7B C8B -2.9(7)
C12B N1B N2B N3B -169.6(5)
C12B N1B C5B C4B 168.4(5)
C12B C13B C14B C15B 176.5(5)
C12B C13B C18B C17B -174.1(6)
C13B C14B C15B C16B -1.7(10)
C14B C13B C18B C17B 1.7(9)
C14B C15B C16B C17B 0.2(11)
C15B C16B C17B C18B 2.2(11)
C16B C17B C18B C13B -3.2(10)
C18B C13B C14B C15B 0.7(9)
C19B C20B C21B Ru1B 55.3(4)
C19B C20B C21B C22B -0.1(8)
C20B C19B C24B Ru1B -55.3(4)
C20B C19B C24B C23B -2.9(8)
C20B C19B C25B C26B -101.0(7)
C20B C19B C25B C27B 24.1(8)
C20B C21B C22B Ru1B 54.3(5)
C20B C21B C22B C23B -1.2(8)
C20B C21B C22B C28B 177.7(5)
C21B C22B C23B Ru1B 54.3(4)
C21B C22B C23B C24B 0.4(8)
C22B C23B C24B Ru1B 53.1(5)
C22B C23B C24B C19B 1.7(8)
C24B C19B C20B Ru1B 56.8(4)
C24B C19B C20B C21B 2.1(8)
C24B C19B C25B C26B 79.4(7)
C24B C19B C25B C27B -155.5(5)
C25B C19B C20B Ru1B -122.8(5)
C25B C19B C20B C21B -177.5(5)
C25B C19B C24B Ru1B 124.3(5)
C25B C19B C24B C23B 176.7(5)
C28B C22B C23B Ru1B -124.5(5)
C28B C22B C23B C24B -178.5(5)
C29B C30B C31B C32B 178.9(6)
C29B C30B C35B N4B -0.9(6)
C29B C30B C35B C34B -179.4(5)
C30B C31B C32B C33B 0.5(9)
C31B C30B C35B N4B 178.9(5)
C31B C30B C35B C34B 0.3(9)
C31B C32B C33B C34B 0.2(10)
C32B C33B C34B C35B -0.7(9)
C33B C34B C35B N4B -177.7(6)
C33B C34B C35B C30B 0.4(9)
C35B N4B N5B Ru1B 175.0(4)
C35B N4B N5B C29B -0.2(6)
C35B C30B C31B C32B -0.8(9)
